data_4110405
loop_
_publ_author_name
'Adam M. Johns'
'Masaru Utsunomiya'
'Christopher D. Incarvito'
'John F. Hartwig'

_publ_contact_author
;
     Prof. John F. Hartwig
     Department of Chemistry
     Yale University
     225 Prospect St
     PO Box 208107
     New Haven, CT 06520-8107
     USA
;
_publ_contact_author_email john.hartwig@yale.edu
_publ_contact_author_fax '+203 432 6144'
_publ_contact_author_phone '+203 432 3917'
_publ_section_title
;
 A Highly Active Palladium Catalyst for Intermolecular Hydroamination.
 Factors that Control Reactivity and Additions of Functionalized Anilines
 to Dienes and Vinylarenes
;
_journal_name_full 'Journal of the American Chemical Society'
_journal_page_first 1828
_journal_page_last 1839
_journal_paper_doi 10.1021/ja056003z
_journal_volume 128
_journal_year 2006
_chemical_formula_sum 'C42.5 H39 Cl9 O P2 Pd'
_chemical_formula_weight 1053.13
_chemical_name_systematic
; 
 ? 
;
_space_group_IT_number 2
_symmetry_cell_setting triclinic
_symmetry_space_group_name_Hall '-P 1'
_symmetry_space_group_name_H-M 'P -1'
_atom_sites_solution_hydrogens geom
_atom_sites_solution_primary direct
_atom_sites_solution_secondary difmap
_audit_creation_method SHELXL-97
_cell_angle_alpha 77.86(3)
_cell_angle_beta 71.19(3)
_cell_angle_gamma 85.61(3)
_cell_formula_units_Z 2
_cell_length_a 10.981(2)
_cell_length_b 13.175(3)
_cell_length_c 16.691(3)
_cell_measurement_temperature 183(2)
_cell_volume 2234.6(9)
_computing_cell_refinement Denzo
_computing_data_collection 'Nonius Collect'
_computing_data_reduction Denzo
_computing_molecular_graphics XP
_computing_publication_material XCIF
_computing_structure_refinement 'SHELXL-97 (Sheldrick, 1997)'
_computing_structure_solution 'SHELXS-97 (Sheldrick, 1990)'
_diffrn_ambient_temperature 183(2)
_diffrn_measured_fraction_theta_full 0.974
_diffrn_measured_fraction_theta_max 0.974
_diffrn_measurement_device_type 'Nonius KappaCCD'
_diffrn_measurement_method '\w scans'
_diffrn_radiation_monochromator graphite
_diffrn_radiation_source 'fine-focus sealed tube'
_diffrn_radiation_type MoK\a
_diffrn_radiation_wavelength 0.71073
_diffrn_reflns_av_R_equivalents 0.0299
_diffrn_reflns_av_sigmaI/netI 0.0615
_diffrn_reflns_limit_h_max 13
_diffrn_reflns_limit_h_min -12
_diffrn_reflns_limit_k_max 14
_diffrn_reflns_limit_k_min -16
_diffrn_reflns_limit_l_max 20
_diffrn_reflns_limit_l_min -20
_diffrn_reflns_number 13470
_diffrn_reflns_theta_full 26.00
_diffrn_reflns_theta_max 26.00
_diffrn_reflns_theta_min 3.23
_exptl_absorpt_coefficient_mu 1.059
_exptl_absorpt_correction_T_max 0.8162
_exptl_absorpt_correction_T_min 0.8162
_exptl_absorpt_correction_type none
_exptl_crystal_colour yellow
_exptl_crystal_density_diffrn 1.565
_exptl_crystal_description plate
_exptl_crystal_F_000 1062
_exptl_crystal_size_max 0.20
_exptl_crystal_size_mid 0.20
_exptl_crystal_size_min 0.20
_refine_diff_density_max 1.382
_refine_diff_density_min -1.051
_refine_diff_density_rms 0.106
_refine_ls_extinction_coef 0.0105(19)
_refine_ls_extinction_expression Fc^*^=kFc[1+0.001xFc^2^\l^3^/sin(2\q)]^-1/4^
_refine_ls_extinction_method SHELXL
_refine_ls_goodness_of_fit_ref 1.276
_refine_ls_hydrogen_treatment constr
_refine_ls_matrix_type full
_refine_ls_number_parameters 498
_refine_ls_number_reflns 8568
_refine_ls_number_restraints 6
_refine_ls_restrained_S_all 1.278
_refine_ls_R_factor_all 0.0866
_refine_ls_R_factor_gt 0.0644
_refine_ls_shift/su_max 0.001
_refine_ls_shift/su_mean 0.000
_refine_ls_structure_factor_coef Fsqd
_refine_ls_weighting_details 'calc w=1/[\s^2^(Fo^2^)+(0.0995P)^2^+0.0000P] where P=(Fo^2^+2Fc^2^)/3'
_refine_ls_weighting_scheme calc
_refine_ls_wR_factor_gt 0.1796
_refine_ls_wR_factor_ref 0.1907
_reflns_number_gt 6517
_reflns_number_total 8568
_reflns_threshold_expression >2sigma(I)
_cod_data_source_file ja056003zsi20050831_105159.cif
_cod_data_source_block aj01
_cod_original_cell_volume 2234.6(8)
_cod_original_formula_sum 'C42.50 H39 Cl9 O P2 Pd'
_cod_database_code 4110405

loop_
_symmetry_equiv_pos_as_xyz
'x, y, z'
'-x, -y, -z'

loop_
_atom_site_label
_atom_site_type_symbol
_atom_site_fract_x
_atom_site_fract_y
_atom_site_fract_z
_atom_site_U_iso_or_equiv
_atom_site_adp_type
_atom_site_occupancy
_atom_site_symmetry_multiplicity
_atom_site_calc_flag
_atom_site_refinement_flags
_atom_site_disorder_assembly
_atom_site_disorder_group
Pd1 Pd 0.15481(3) 0.72328(3) 0.30892(2) 0.03838(19) Uani 1 1 d . . .
P2 P 0.32510(13) 0.72072(10) 0.18685(8) 0.0395(3) Uani 1 1 d . . .
P1 P 0.25863(12) 0.74817(10) 0.40183(8) 0.0388(3) Uani 1 1 d . . .
Cl2 Cl 0.02768(13) 0.72634(12) 0.21871(9) 0.0555(4) Uani 1 1 d . . .
Cl1 Cl -0.03151(12) 0.75585(11) 0.41808(8) 0.0485(3) Uani 1 1 d . . .
O1 O 0.3631(3) 0.8973(3) 0.2493(2) 0.0420(8) Uani 1 1 d . . .
C1 C 0.4287(5) 0.7186(4) 0.3885(3) 0.0436(12) Uani 1 1 d . . .
C2 C 0.5195(6) 0.7970(5) 0.3726(4) 0.0598(15) Uani 1 1 d . . .
H2A H 0.4952 0.8682 0.3638 0.072 Uiso 1 1 calc R . .
C3 C 0.6436(6) 0.7682(6) 0.3701(4) 0.0679(17) Uani 1 1 d . . .
H3A H 0.7038 0.8203 0.3623 0.081 Uiso 1 1 calc R . .
C4 C 0.6820(6) 0.6678(5) 0.3783(4) 0.0587(15) Uani 1 1 d . . .
H4A H 0.7694 0.6500 0.3728 0.070 Uiso 1 1 calc R . .
C5 C 0.5934(6) 0.5917(5) 0.3946(4) 0.0582(15) Uani 1 1 d . . .
H5A H 0.6193 0.5208 0.4028 0.070 Uiso 1 1 calc R . .
C6 C 0.4666(5) 0.6172(4) 0.3991(3) 0.0499(13) Uani 1 1 d . . .
H6A H 0.4065 0.5641 0.4096 0.060 Uiso 1 1 calc R . .
C7 C 0.1899(5) 0.6818(4) 0.5129(3) 0.0406(11) Uani 1 1 d . . .
C8 C 0.2174(5) 0.7129(4) 0.5800(3) 0.0501(13) Uani 1 1 d . . .
H8A H 0.2683 0.7727 0.5680 0.060 Uiso 1 1 calc R . .
C9 C 0.1714(6) 0.6576(5) 0.6639(3) 0.0566(15) Uani 1 1 d . . .
H9A H 0.1876 0.6809 0.7097 0.068 Uiso 1 1 calc R . .
C10 C 0.1016(6) 0.5677(5) 0.6807(4) 0.0597(15) Uani 1 1 d . . .
H10A H 0.0709 0.5292 0.7381 0.072 Uiso 1 1 calc R . .
C11 C 0.0765(5) 0.5340(5) 0.6154(4) 0.0549(14) Uani 1 1 d . . .
H11A H 0.0305 0.4715 0.6274 0.066 Uiso 1 1 calc R . .
C12 C 0.1187(5) 0.5914(4) 0.5315(3) 0.0485(12) Uani 1 1 d . . .
H12A H 0.0989 0.5691 0.4866 0.058 Uiso 1 1 calc R . .
C13 C 0.2427(5) 0.8889(4) 0.3966(3) 0.0408(11) Uani 1 1 d . . .
C14 C 0.1737(5) 0.9402(4) 0.4622(3) 0.0458(12) Uani 1 1 d . . .
H14A H 0.1367 0.9020 0.5191 0.055 Uiso 1 1 calc R . .
C15 C 0.1590(5) 1.0462(4) 0.4448(4) 0.0497(13) Uani 1 1 d . . .
H15A H 0.1151 1.0808 0.4908 0.060 Uiso 1 1 calc R . .
C16 C 0.2066(5) 1.1039(4) 0.3619(3) 0.0499(13) Uani 1 1 d . . .
H16A H 0.1904 1.1766 0.3514 0.060 Uiso 1 1 calc R . .
C17 C 0.2790(5) 1.0563(4) 0.2929(3) 0.0448(12) Uani 1 1 d . . .
C18 C 0.2944(5) 0.9494(4) 0.3143(3) 0.0410(11) Uani 1 1 d . . .
C19 C 0.3399(5) 1.1091(4) 0.2001(3) 0.0483(12) Uani 1 1 d . . .
C20 C 0.3219(5) 1.0372(4) 0.1441(3) 0.0477(12) Uani 1 1 d . . .
C21 C 0.2970(6) 1.0674(5) 0.0663(4) 0.0618(16) Uani 1 1 d . . .
H21A H 0.2892 1.1391 0.0435 0.074 Uiso 1 1 calc R . .
C22 C 0.2831(7) 0.9932(5) 0.0209(4) 0.0649(17) Uani 1 1 d . . .
H22A H 0.2643 1.0150 -0.0319 0.078 Uiso 1 1 calc R . .
C23 C 0.2966(6) 0.8870(4) 0.0527(3) 0.0518(13) Uani 1 1 d . . .
H23A H 0.2859 0.8374 0.0217 0.062 Uiso 1 1 calc R . .
C24 C 0.3254(5) 0.8539(4) 0.1294(3) 0.0415(11) Uani 1 1 d . . .
C25 C 0.3380(5) 0.9312(4) 0.1718(3) 0.0432(11) Uani 1 1 d . . .
C26 C 0.2832(7) 1.2172(4) 0.1790(4) 0.0628(16) Uani 1 1 d . . .
H26A H 0.1911 1.2116 0.1880 0.094 Uiso 1 1 calc R . .
H26B H 0.3267 1.2488 0.1186 0.094 Uiso 1 1 calc R . .
H26C H 0.2956 1.2606 0.2167 0.094 Uiso 1 1 calc R . .
C27 C 0.4864(6) 1.1207(5) 0.1842(4) 0.0639(16) Uani 1 1 d . . .
H27A H 0.5249 1.0520 0.1968 0.096 Uiso 1 1 calc R . .
H27B H 0.4985 1.1641 0.2221 0.096 Uiso 1 1 calc R . .
H27C H 0.5281 1.1532 0.1238 0.096 Uiso 1 1 calc R . .
C28 C 0.4921(5) 0.6899(4) 0.1818(3) 0.0415(11) Uani 1 1 d . . .
C29 C 0.5864(6) 0.7643(5) 0.1573(4) 0.0620(15) Uani 1 1 d . . .
H29A H 0.5653 0.8359 0.1448 0.074 Uiso 1 1 calc R . .
C30 C 0.7115(6) 0.7334(5) 0.1513(5) 0.0687(17) Uani 1 1 d . . .
H30A H 0.7760 0.7846 0.1349 0.082 Uiso 1 1 calc R . .
C31 C 0.7448(6) 0.6316(5) 0.1680(4) 0.0606(15) Uani 1 1 d . . .
H31A H 0.8320 0.6123 0.1618 0.073 Uiso 1 1 calc R . .
C32 C 0.6516(6) 0.5561(5) 0.1942(4) 0.0599(15) Uani 1 1 d . . .
H32A H 0.6735 0.4848 0.2075 0.072 Uiso 1 1 calc R . .
C33 C 0.5268(6) 0.5859(4) 0.2006(3) 0.0504(13) Uani 1 1 d . . .
H33A H 0.4625 0.5343 0.2184 0.060 Uiso 1 1 calc R . .
C34 C 0.3075(5) 0.6372(4) 0.1175(3) 0.0430(11) Uani 1 1 d . . .
C35 C 0.3891(6) 0.6476(5) 0.0334(3) 0.0516(13) Uani 1 1 d . . .
H35A H 0.4513 0.7011 0.0102 0.062 Uiso 1 1 calc R . .
C36 C 0.3788(7) 0.5783(5) -0.0170(4) 0.0631(16) Uani 1 1 d . . .
H36A H 0.4301 0.5884 -0.0760 0.076 Uiso 1 1 calc R . .
C37 C 0.2966(7) 0.4966(5) 0.0169(4) 0.0674(17) Uani 1 1 d . . .
H37A H 0.2931 0.4492 -0.0180 0.081 Uiso 1 1 calc R . .
C38 C 0.2179(6) 0.4824(5) 0.1024(4) 0.0604(15) Uani 1 1 d . . .
H38A H 0.1602 0.4258 0.1263 0.072 Uiso 1 1 calc R . .
C39 C 0.2252(6) 0.5522(4) 0.1518(4) 0.0514(13) Uani 1 1 d . . .
H39A H 0.1730 0.5422 0.2106 0.062 Uiso 1 1 calc R . .
C40 C -0.6736(7) 0.3298(7) 0.4168(5) 0.105(3) Uani 1 1 d D . .
H40A H -0.7104 0.2593 0.4378 0.126 Uiso 1 1 calc R . .
H40B H -0.6836 0.3608 0.4677 0.126 Uiso 1 1 calc R . .
Cl3 Cl -0.5134(3) 0.3208(2) 0.3616(3) 0.1781(18) Uani 1 1 d D . .
Cl4 Cl -0.7565(2) 0.40268(16) 0.35521(14) 0.0890(6) Uani 1 1 d D . .
C41 C -0.0645(7) 0.9807(6) 0.2325(5) 0.088(2) Uani 1 1 d D . .
H41A H -0.0652 0.9137 0.2728 0.105 Uiso 1 1 calc R . .
H41B H 0.0134 0.9816 0.1817 0.105 Uiso 1 1 calc R . .
Cl5 Cl -0.2005(3) 0.9891(3) 0.19908(19) 0.1375(11) Uani 1 1 d D . .
Cl6 Cl -0.0566(3) 1.0805(2) 0.28249(18) 0.1203(8) Uani 1 1 d D . .
C42 C -0.0857(12) 0.2692(8) 0.0267(10) 0.166(6) Uani 1 1 d D . .
Cl7 Cl -0.0333(6) 0.3574(4) 0.0683(4) 0.248(3) Uani 1 1 d D A .
Cl8 Cl -0.0016(4) 0.1577(4) 0.0153(3) 0.1556(18) Uani 0.75 1 d PD A 1
Cl8' Cl -0.2316(11) 0.2497(9) 0.1299(7) 0.119(3) Uani 0.25 1 d P A 2

loop_
_atom_site_aniso_label
_atom_site_aniso_U_11
_atom_site_aniso_U_22
_atom_site_aniso_U_33
_atom_site_aniso_U_23
_atom_site_aniso_U_13
_atom_site_aniso_U_12
Pd1 0.0354(3) 0.0456(3) 0.0352(2) -0.00838(16) -0.01154(16) -0.00407(16)
P2 0.0414(7) 0.0430(7) 0.0336(6) -0.0082(5) -0.0103(5) -0.0016(5)
P1 0.0378(7) 0.0446(7) 0.0350(6) -0.0067(5) -0.0119(5) -0.0073(5)
Cl2 0.0480(8) 0.0738(9) 0.0516(7) -0.0174(7) -0.0225(6) 0.0012(7)
Cl1 0.0371(7) 0.0647(8) 0.0441(7) -0.0157(6) -0.0099(5) -0.0022(6)
O1 0.0421(19) 0.0470(19) 0.0343(17) -0.0061(14) -0.0103(14) 0.0014(15)
C1 0.041(3) 0.056(3) 0.033(2) -0.007(2) -0.011(2) -0.008(2)
C2 0.047(3) 0.060(4) 0.069(4) 0.009(3) -0.024(3) -0.014(3)
C3 0.049(4) 0.072(4) 0.082(4) 0.004(3) -0.029(3) -0.015(3)
C4 0.047(3) 0.083(4) 0.046(3) -0.013(3) -0.015(3) -0.001(3)
C5 0.052(3) 0.069(4) 0.063(3) -0.031(3) -0.021(3) 0.012(3)
C6 0.045(3) 0.056(3) 0.056(3) -0.023(3) -0.017(2) -0.003(2)
C7 0.036(3) 0.047(3) 0.038(2) -0.009(2) -0.009(2) -0.002(2)
C8 0.051(3) 0.057(3) 0.047(3) -0.010(2) -0.022(2) -0.004(3)
C9 0.059(4) 0.075(4) 0.037(3) -0.011(3) -0.018(3) 0.007(3)
C10 0.052(3) 0.068(4) 0.047(3) 0.010(3) -0.011(3) -0.006(3)
C11 0.043(3) 0.058(3) 0.055(3) 0.003(3) -0.010(3) -0.011(3)
C12 0.043(3) 0.057(3) 0.047(3) -0.006(2) -0.017(2) -0.007(2)
C13 0.038(3) 0.046(3) 0.044(3) -0.009(2) -0.019(2) -0.005(2)
C14 0.036(3) 0.063(3) 0.038(3) -0.014(2) -0.007(2) -0.003(2)
C15 0.046(3) 0.050(3) 0.055(3) -0.021(3) -0.010(2) -0.008(2)
C16 0.055(3) 0.043(3) 0.056(3) -0.016(2) -0.020(3) 0.001(2)
C17 0.044(3) 0.045(3) 0.047(3) -0.005(2) -0.019(2) -0.006(2)
C18 0.038(3) 0.046(3) 0.043(3) -0.013(2) -0.015(2) -0.002(2)
C19 0.057(3) 0.040(3) 0.047(3) -0.007(2) -0.015(2) -0.003(2)
C20 0.053(3) 0.046(3) 0.040(3) -0.004(2) -0.011(2) -0.001(2)
C21 0.080(4) 0.048(3) 0.053(3) -0.002(3) -0.020(3) 0.002(3)
C22 0.087(5) 0.061(4) 0.044(3) -0.002(3) -0.024(3) 0.008(3)
C23 0.066(4) 0.049(3) 0.041(3) -0.011(2) -0.017(3) 0.000(3)
C24 0.043(3) 0.047(3) 0.031(2) -0.007(2) -0.007(2) 0.002(2)
C25 0.040(3) 0.049(3) 0.037(2) -0.005(2) -0.010(2) -0.002(2)
C26 0.085(5) 0.043(3) 0.057(3) -0.010(3) -0.018(3) 0.004(3)
C27 0.066(4) 0.068(4) 0.052(3) -0.005(3) -0.011(3) -0.021(3)
C28 0.043(3) 0.051(3) 0.029(2) -0.010(2) -0.007(2) -0.005(2)
C29 0.050(3) 0.050(3) 0.079(4) -0.013(3) -0.011(3) -0.002(3)
C30 0.038(3) 0.071(4) 0.092(5) -0.022(4) -0.008(3) -0.007(3)
C31 0.046(3) 0.080(4) 0.057(3) -0.021(3) -0.015(3) 0.006(3)
C32 0.051(4) 0.065(4) 0.061(3) -0.011(3) -0.017(3) 0.011(3)
C33 0.050(3) 0.049(3) 0.052(3) -0.010(2) -0.017(2) 0.002(2)
C34 0.046(3) 0.048(3) 0.040(3) -0.013(2) -0.018(2) 0.004(2)
C35 0.053(3) 0.057(3) 0.044(3) -0.011(2) -0.013(2) 0.002(3)
C36 0.073(4) 0.070(4) 0.051(3) -0.028(3) -0.018(3) 0.007(3)
C37 0.082(5) 0.072(4) 0.069(4) -0.033(3) -0.041(4) 0.006(4)
C38 0.064(4) 0.058(4) 0.068(4) -0.019(3) -0.028(3) -0.006(3)
C39 0.053(3) 0.053(3) 0.052(3) -0.012(2) -0.020(3) -0.008(3)
C40 0.117(7) 0.116(7) 0.082(5) 0.003(5) -0.035(5) -0.049(6)
Cl3 0.0893(18) 0.1036(19) 0.315(5) 0.051(2) -0.084(2) -0.0065(15)
Cl4 0.0753(12) 0.0905(13) 0.0974(13) -0.0180(11) -0.0217(10) -0.0037(10)
C41 0.092(6) 0.084(5) 0.094(5) -0.018(4) -0.039(5) -0.002(4)
Cl5 0.161(3) 0.149(2) 0.121(2) 0.0105(17) -0.081(2) -0.052(2)
Cl6 0.1169(19) 0.140(2) 0.1265(19) -0.0543(17) -0.0492(16) -0.0118(16)
C42 0.120(9) 0.236(16) 0.189(13) -0.092(12) -0.089(9) 0.028(10)
Cl7 0.313(7) 0.245(5) 0.271(6) -0.005(4) -0.213(6) -0.095(5)
Cl8 0.110(3) 0.190(4) 0.121(3) 0.046(3) -0.022(2) -0.005(3)
Cl8' 0.109(7) 0.145(8) 0.106(6) 0.017(6) -0.059(6) -0.020(6)

loop_
_atom_type_symbol
_atom_type_description
_atom_type_scat_dispersion_real
_atom_type_scat_dispersion_imag
_atom_type_scat_source
C C 0.0033 0.0016 'International Tables Vol C Tables 4.2.6.8 and 6.1.1.4'
H H 0.0000 0.0000 'International Tables Vol C Tables 4.2.6.8 and 6.1.1.4'
O O 0.0106 0.0060 'International Tables Vol C Tables 4.2.6.8 and 6.1.1.4'
P P 0.1023 0.0942 'International Tables Vol C Tables 4.2.6.8 and 6.1.1.4'
Cl Cl 0.1484 0.1585 'International Tables Vol C Tables 4.2.6.8 and 6.1.1.4'
Pd Pd -0.9988 1.0072 'International Tables Vol C Tables 4.2.6.8 and 6.1.1.4'

loop_
_geom_angle_atom_site_label_1
_geom_angle_atom_site_label_2
_geom_angle_atom_site_label_3
_geom_angle
P2 Pd1 P1 100.61(5)
P2 Pd1 Cl1 168.67(5)
P1 Pd1 Cl1 84.30(5)
P2 Pd1 Cl2 85.00(5)
P1 Pd1 Cl2 169.40(5)
Cl1 Pd1 Cl2 88.64(5)
C24 P2 C34 107.5(2)
C24 P2 C28 105.7(2)
C34 P2 C28 99.0(2)
C24 P2 Pd1 101.53(16)
C34 P2 Pd1 115.53(18)
C28 P2 Pd1 126.35(15)
C7 P1 C1 99.1(2)
C7 P1 C13 109.2(2)
C1 P1 C13 105.2(2)
C7 P1 Pd1 115.39(17)
C1 P1 Pd1 124.67(16)
C13 P1 Pd1 102.52(16)
C25 O1 C18 114.5(4)
C6 C1 C2 119.4(5)
C6 C1 P1 118.3(4)
C2 C1 P1 122.2(4)
C3 C2 C1 118.8(6)
C4 C3 C2 121.7(6)
C3 C4 C5 119.3(6)
C4 C5 C6 120.7(6)
C1 C6 C5 119.9(5)
C8 C7 C12 118.6(5)
C8 C7 P1 121.1(4)
C12 C7 P1 119.9(4)
C9 C8 C7 120.8(5)
C8 C9 C10 119.4(5)
C11 C10 C9 120.8(5)
C10 C11 C12 119.9(5)
C11 C12 C7 120.4(5)
C14 C13 C18 117.3(5)
C14 C13 P1 127.4(4)
C18 C13 P1 114.9(4)
C15 C14 C13 120.0(5)
C14 C15 C16 121.6(5)
C15 C16 C17 120.9(5)
C18 C17 C16 115.2(5)
C18 C17 C19 117.8(4)
C16 C17 C19 127.0(5)
O1 C18 C17 118.3(4)
O1 C18 C13 116.8(4)
C17 C18 C13 124.9(4)
C17 C19 C20 106.8(4)
C17 C19 C26 112.4(4)
C20 C19 C26 112.0(5)
C17 C19 C27 108.2(4)
C20 C19 C27 109.1(5)
C26 C19 C27 108.2(5)
C21 C20 C25 116.6(5)
C21 C20 C19 126.3(5)
C25 C20 C19 117.0(4)
C20 C21 C22 120.6(5)
C21 C22 C23 120.5(5)
C24 C23 C22 120.5(5)
C23 C24 C25 116.4(5)
C23 C24 P2 126.1(4)
C25 C24 P2 116.8(3)
O1 C25 C20 118.7(4)
O1 C25 C24 116.0(4)
C20 C25 C24 125.2(5)
C29 C28 C33 118.5(5)
C29 C28 P2 123.4(4)
C33 C28 P2 118.1(4)
C30 C29 C28 119.3(6)
C31 C30 C29 121.7(6)
C30 C31 C32 119.9(6)
C33 C32 C31 118.9(6)
C32 C33 C28 121.6(6)
C35 C34 C39 118.8(5)
C35 C34 P2 120.3(4)
C39 C34 P2 120.2(4)
C34 C35 C36 119.2(6)
C37 C36 C35 121.2(6)
C36 C37 C38 120.3(5)
C39 C38 C37 118.8(6)
C38 C39 C34 121.5(5)
Cl4 C40 Cl3 112.4(4)
Cl6 C41 Cl5 112.5(4)
Cl8 C42 Cl7 118.9(7)
Cl8 C42 Cl8' 111.3(9)
Cl7 C42 Cl8' 87.0(6)

loop_
_geom_bond_atom_site_label_1
_geom_bond_atom_site_label_2
_geom_bond_distance
Pd1 P2 2.2828(15)
Pd1 P1 2.2854(13)
Pd1 Cl1 2.3411(15)
Pd1 Cl2 2.3535(14)
P2 C24 1.814(5)
P2 C34 1.816(5)
P2 C28 1.826(5)
P1 C7 1.813(5)
P1 C1 1.829(5)
P1 C13 1.835(5)
O1 C25 1.385(6)
O1 C18 1.386(6)
C1 C6 1.360(8)
C1 C2 1.415(8)
C2 C3 1.376(8)
C3 C4 1.349(9)
C4 C5 1.375(9)
C5 C6 1.389(8)
C7 C8 1.395(7)
C7 C12 1.398(7)
C8 C9 1.385(8)
C9 C10 1.389(9)
C10 C11 1.369(9)
C11 C12 1.393(7)
C13 C14 1.388(7)
C13 C18 1.396(7)
C14 C15 1.373(8)
C15 C16 1.385(8)
C16 C17 1.410(7)
C17 C18 1.391(7)
C17 C19 1.510(7)
C19 C20 1.527(7)
C19 C26 1.528(8)
C19 C27 1.559(9)
C20 C21 1.384(8)
C20 C25 1.391(7)
C21 C22 1.401(9)
C22 C23 1.403(8)
C23 C24 1.390(7)
C24 C25 1.395(7)
C28 C29 1.384(8)
C28 C33 1.393(7)
C29 C30 1.381(8)
C30 C31 1.358(9)
C31 C32 1.384(9)
C32 C33 1.373(8)
C34 C35 1.385(7)
C34 C39 1.397(8)
C35 C36 1.397(8)
C36 C37 1.362(9)
C37 C38 1.391(9)
C38 C39 1.381(8)
C40 Cl4 1.691(7)
C40 Cl3 1.711(7)
C41 Cl6 1.720(6)
C41 Cl5 1.743(7)
C42 Cl8 1.685(8)
C42 Cl7 1.693(8)
C42 Cl8' 1.924(18)
